data_7247002
loop_
_publ_author_name
'Kanagavel, Manimurugan'
'Nechipadappu, Sunil Kumar'

_publ_section_title
;
 Trimorphic forms of 5-fluorocytosine--gentisic acid with enhanced
 hydration stability
;
_journal_issue 29
_journal_name_full CrystEngComm
_journal_page_first 4199
_journal_page_last 4212
_journal_paper_doi 10.1039/D3CE00450C
_journal_volume 25
_journal_year 2023
_chemical_formula_moiety 'C7 H6 O4, C4 H4 F N3 O'
_chemical_formula_sum 'C11 H10 F N3 O5'
_chemical_formula_weight 283.22
_chemical_name_common 'FLUCYTOSINE-GENTISIC ACID form I'
_chemical_name_systematic 'FLUCYTOSINE-GENTISIC ACID form I'
_space_group_crystal_system monoclinic
_space_group_IT_number 14
_space_group_name_Hall '-P 2ybc'
_space_group_name_H-M_alt 'P 1 21/c 1'
_atom_sites_solution_hydrogens mixed
_audit_creation_method SHELXL-2018/3
_audit_update_record
;
2023-04-13 deposited with the CCDC.	2023-06-27 downloaded from the CCDC.
;
_cell_angle_alpha 90
_cell_angle_beta 96.13(4)
_cell_angle_gamma 90
_cell_formula_units_Z 4
_cell_length_a 5.455(15)
_cell_length_b 14.57(4)
_cell_length_c 14.53(4)
_cell_measurement_reflns_used 2706
_cell_measurement_temperature 294(2)
_cell_measurement_theta_max 28.018
_cell_measurement_theta_min 3.132
_cell_volume 1148(5)
_computing_cell_refinement '<i>SAINT</i> (Bruker, 2016)'
_computing_data_collection '<i>APEX3</i> (Bruker, 2016)'
_computing_data_reduction 'Bruker SAINT'
_computing_molecular_graphics 'Bruker SHELXTL'
_computing_publication_material 'Bruker SHELXTL'
_computing_structure_refinement '<i>SHELXL2014</i> (Sheldrick, 2015)'
_computing_structure_solution '<i>SHELXT</i> (Sheldrick, 2015)'
_diffrn_ambient_temperature 294(2)
_diffrn_measured_fraction_theta_full 0.986
_diffrn_measured_fraction_theta_max 0.974
_diffrn_measurement_device_type 'Bruker D8 QUEST PHOTON-III'
_diffrn_measurement_method '\w and \f'
_diffrn_radiation_type MoK\a
_diffrn_radiation_wavelength 0.71073
_diffrn_reflns_av_R_equivalents 0.0608
_diffrn_reflns_av_unetI/netI 0.0695
_diffrn_reflns_Laue_measured_fraction_full 0.986
_diffrn_reflns_Laue_measured_fraction_max 0.974
_diffrn_reflns_limit_h_max 7
_diffrn_reflns_limit_h_min -6
_diffrn_reflns_limit_k_max 19
_diffrn_reflns_limit_k_min -15
_diffrn_reflns_limit_l_max 19
_diffrn_reflns_limit_l_min -15
_diffrn_reflns_number 5255
_diffrn_reflns_point_group_measured_fraction_full 0.986
_diffrn_reflns_point_group_measured_fraction_max 0.974
_diffrn_reflns_theta_full 25.242
_diffrn_reflns_theta_max 28.018
_diffrn_reflns_theta_min 3.132
_exptl_absorpt_coefficient_mu 0.141
_exptl_absorpt_correction_T_max 0.750
_exptl_absorpt_correction_T_min 0.695
_exptl_absorpt_correction_type multi-scan
_exptl_absorpt_process_details
;
 SADABS 2016/2: Krause, L., Herbst-Irmer, R., Sheldrick G.M. & Stalke D.,
 J. Appl. Cryst. 48 (2015) 3-10
;
_exptl_crystal_density_diffrn 1.638
_exptl_crystal_description block
_exptl_crystal_F_000 584
_exptl_crystal_recrystallization_method 'Re-crystallisation from solvent: WATER'
_exptl_crystal_size_max 0.340
_exptl_crystal_size_mid 0.280
_exptl_crystal_size_min 0.250
_refine_diff_density_max 0.264
_refine_diff_density_min -0.290
_refine_diff_density_rms 0.072
_refine_ls_extinction_method none
_refine_ls_goodness_of_fit_ref 0.990
_refine_ls_hydrogen_treatment mixed
_refine_ls_matrix_type full
_refine_ls_number_parameters 205
_refine_ls_number_reflns 2706
_refine_ls_number_restraints 1
_refine_ls_restrained_S_all 0.992
_refine_ls_R_factor_all 0.1078
_refine_ls_R_factor_gt 0.0732
_refine_ls_shift/su_max 0.000
_refine_ls_shift/su_mean 0.000
_refine_ls_structure_factor_coef Fsqd
_refine_ls_weighting_details 'w=1/[\s^2^(Fo^2^)+(0.1186P)^2^] where P=(Fo^2^+2Fc^2^)/3'
_refine_ls_weighting_scheme calc
_refine_ls_wR_factor_gt 0.1819
_refine_ls_wR_factor_ref 0.2095
_reflns_Friedel_coverage 0.000
_reflns_number_gt 1667
_reflns_number_total 2706
_reflns_threshold_expression 'I > 2\s(I)'
_cod_data_source_file d3ce00450c2.cif
_cod_data_source_block 5FC-GEA_FI
_cod_depositor_comments 'Adding full bibliography for 7247002--7247004.cif.'
_cod_original_sg_symbol_H-M 'P 21/c'
_cod_database_code 7247002
_shelx_shelxl_version_number 2018/3
_shelx_space_group_comment
;
The symmetry employed for this shelxl refinement is uniquely defined
by the following loop, which should always be used as a source of
symmetry information in preference to the above space-group names.
They are only intended as comments.
;
_shelx_estimated_absorpt_t_min 0.954
_shelx_estimated_absorpt_t_max 0.966

loop_
_space_group_symop_operation_xyz
'x, y, z'
'-x, y+1/2, -z+1/2'
'-x, -y, -z'
'x, -y-1/2, z-1/2'

loop_
_atom_site_label
_atom_site_type_symbol
_atom_site_fract_x
_atom_site_fract_y
_atom_site_fract_z
_atom_site_U_iso_or_equiv
_atom_site_adp_type
_atom_site_occupancy
_atom_site_site_symmetry_order
_atom_site_calc_flag
_atom_site_refinement_flags_posn
_atom_site_refinement_flags_adp
_atom_site_refinement_flags_occupancy
_atom_site_disorder_assembly
_atom_site_disorder_group
C1 C -0.2251(5) 1.30945(17) 0.33416(18) 0.0422(6) Uani 1 1 d . . . . .
C2 C 0.0143(5) 1.30200(17) 0.37939(19) 0.0432(6) Uani 1 1 d . . . . .
C3 C 0.1080(5) 1.22017(18) 0.39860(19) 0.0459(6) Uani 1 1 d . . . . .
H3A H 0.265939 1.214071 0.429097 0.055 Uiso 1 1 calc R U . . .
C4 C -0.2589(4) 1.15324(17) 0.32974(18) 0.0435(6) Uani 1 1 d . . . . .
F1 F 0.1393(3) 1.37864(11) 0.40185(12) 0.0620(5) Uani 1 1 d . . . . .
N3 N -0.3215(5) 1.38948(18) 0.3138(2) 0.0587(7) Uani 1 1 d . . . . .
N2 N -0.3543(4) 1.23515(14) 0.31132(16) 0.0445(6) Uani 1 1 d . . . . .
H2N H -0.478(7) 1.391(2) 0.284(3) 0.085(11) Uiso 1 1 d . . . . .
H3N H -0.246(5) 1.440(2) 0.324(2) 0.053(8) Uiso 1 1 d . . . . .
N1 N -0.0272(4) 1.14579(16) 0.37362(16) 0.0440(6) Uani 1 1 d . . . . .
H1N H 0.032(5) 1.090(2) 0.3781(19) 0.047(7) Uiso 1 1 d . . . . .
O1 O -0.3766(3) 1.08218(12) 0.30787(14) 0.0545(6) Uani 1 1 d . . . . .
C5 C -0.0221(5) 0.90193(17) 0.36863(18) 0.0422(6) Uani 1 1 d . . . . .
C6 C 0.0381(4) 0.80574(17) 0.37836(17) 0.0382(6) Uani 1 1 d . . . . .
C7 C -0.1221(5) 0.73821(16) 0.34136(18) 0.0423(6) Uani 1 1 d . . . . .
H7 H -0.272560 0.754984 0.309671 0.051 Uiso 1 1 calc R U . . .
C8 C -0.0630(5) 0.64826(18) 0.35060(19) 0.0459(6) Uani 1 1 d . . . . .
C9 C 0.1599(5) 0.62319(19) 0.39797(19) 0.0495(7) Uani 1 1 d . . . . .
H9 H 0.201331 0.561437 0.404354 0.059 Uiso 1 1 calc R U . . .
C10 C 0.3178(5) 0.68780(19) 0.43504(19) 0.0479(7) Uani 1 1 d . . . . .
H10 H 0.466979 0.669983 0.467047 0.057 Uiso 1 1 calc R U . . .
C11 C 0.2616(5) 0.77970(18) 0.42622(18) 0.0425(6) Uani 1 1 d . . . . .
O2 O 0.1108(4) 0.96216(12) 0.40510(14) 0.0561(6) Uani 1 1 d . . . . .
O3 O -0.2248(3) 0.92143(13) 0.31791(14) 0.0565(6) Uani 1 1 d D . . . .
H3O H -0.263(6) 0.9837(12) 0.316(2) 0.066(9) Uiso 1 1 d D . . . .
O4 O 0.4257(3) 0.84052(14) 0.46537(14) 0.0542(5) Uani 1 1 d . . . . .
H4O H 0.364(7) 0.901(2) 0.454(2) 0.076(10) Uiso 1 1 d . . . . .
O5 O -0.2110(4) 0.57964(13) 0.31572(17) 0.0626(7) Uani 1 1 d . . . . .
H5O H -0.330(7) 0.598(3) 0.283(3) 0.095(14) Uiso 1 1 d . . . . .

loop_
_atom_site_aniso_label
_atom_site_aniso_U_11
_atom_site_aniso_U_22
_atom_site_aniso_U_33
_atom_site_aniso_U_23
_atom_site_aniso_U_13
_atom_site_aniso_U_12
C1 0.0401(13) 0.0443(14) 0.0391(15) 0.0030(10) -0.0092(11) 0.0010(11)
C2 0.0397(13) 0.0464(14) 0.0404(15) 0.0001(11) -0.0101(11) -0.0033(11)
C3 0.0368(12) 0.0563(15) 0.0414(16) 0.0011(11) -0.0107(11) -0.0001(12)
C4 0.0407(13) 0.0433(14) 0.0427(16) 0.0045(11) -0.0133(11) 0.0000(12)
F1 0.0517(10) 0.0521(9) 0.0760(13) -0.0007(8) -0.0217(8) -0.0117(8)
N3 0.0482(15) 0.0421(14) 0.079(2) 0.0055(11) -0.0241(13) -0.0025(12)
N2 0.0381(11) 0.0424(12) 0.0488(14) 0.0050(9) -0.0146(10) -0.0002(9)
N1 0.0389(11) 0.0425(12) 0.0458(14) 0.0025(9) -0.0169(9) 0.0044(10)
O1 0.0465(10) 0.0438(10) 0.0664(14) 0.0015(9) -0.0247(9) -0.0031(9)
C5 0.0429(13) 0.0452(14) 0.0350(14) 0.0028(10) -0.0125(10) 0.0007(12)
C6 0.0378(12) 0.0446(13) 0.0296(13) 0.0034(10) -0.0086(10) 0.0042(11)
C7 0.0410(13) 0.0435(13) 0.0387(15) 0.0035(10) -0.0131(11) 0.0007(11)
C8 0.0446(14) 0.0442(14) 0.0451(16) -0.0004(11) -0.0128(11) -0.0016(11)
C9 0.0493(15) 0.0446(14) 0.0505(18) 0.0031(11) -0.0139(12) 0.0093(12)
C10 0.0403(13) 0.0552(15) 0.0439(16) 0.0009(12) -0.0155(11) 0.0076(12)
C11 0.0418(13) 0.0511(14) 0.0311(14) -0.0003(10) -0.0116(10) -0.0023(12)
O2 0.0558(11) 0.0462(10) 0.0595(13) -0.0030(9) -0.0255(9) -0.0009(9)
O3 0.0515(11) 0.0439(10) 0.0657(14) 0.0019(9) -0.0327(9) 0.0042(9)
O4 0.0484(10) 0.0513(11) 0.0562(13) -0.0032(9) -0.0250(9) -0.0020(9)
O5 0.0553(12) 0.0402(10) 0.0836(17) 0.0020(9) -0.0326(11) -0.0035(9)

loop_
_atom_type_symbol
_atom_type_description
_atom_type_scat_dispersion_real
_atom_type_scat_dispersion_imag
_atom_type_scat_source
C C 0.0033 0.0016 'International Tables Vol C Tables 4.2.6.8 and 6.1.1.4'
H H 0.0000 0.0000 'International Tables Vol C Tables 4.2.6.8 and 6.1.1.4'
F F 0.0171 0.0103 'International Tables Vol C Tables 4.2.6.8 and 6.1.1.4'
N N 0.0061 0.0033 'International Tables Vol C Tables 4.2.6.8 and 6.1.1.4'
O O 0.0106 0.0060 'International Tables Vol C Tables 4.2.6.8 and 6.1.1.4'

loop_
_geom_angle_atom_site_label_1
_geom_angle_atom_site_label_2
_geom_angle_atom_site_label_3
_geom_angle
_geom_angle_site_symmetry_1
_geom_angle_site_symmetry_3
_geom_angle_publ_flag
N3 C1 N2 119.2(3) . . ?
N3 C1 C2 120.7(3) . . ?
N2 C1 C2 120.1(3) . . ?
C3 C2 F1 122.1(3) . . ?
C3 C2 C1 119.4(3) . . ?
F1 C2 C1 118.5(2) . . ?
C2 C3 N1 119.1(3) . . ?
C2 C3 H3A 120.5 . . ?
N1 C3 H3A 120.5 . . ?
O1 C4 N2 121.4(3) . . ?
O1 C4 N1 118.9(3) . . ?
N2 C4 N1 119.7(2) . . ?
C1 N3 H2N 118(2) . . ?
C1 N3 H3N 124(2) . . ?
H2N N3 H3N 118(3) . . ?
C1 N2 C4 120.3(3) . . ?
C3 N1 C4 121.4(3) . . ?
C3 N1 H1N 123.2(19) . . ?
C4 N1 H1N 115.1(19) . . ?
O2 C5 O3 121.4(3) . . ?
O2 C5 C6 122.4(3) . . ?
O3 C5 C6 116.2(2) . . ?
C7 C6 C11 118.9(3) . . ?
C7 C6 C5 121.6(3) . . ?
C11 C6 C5 119.5(2) . . ?
C8 C7 C6 121.0(3) . . ?
C8 C7 H7 119.5 . . ?
C6 C7 H7 119.5 . . ?
O5 C8 C7 123.6(3) . . ?
O5 C8 C9 116.8(3) . . ?
C7 C8 C9 119.6(3) . . ?
C10 C9 C8 120.4(3) . . ?
C10 C9 H9 119.8 . . ?
C8 C9 H9 119.8 . . ?
C9 C10 C11 121.0(3) . . ?
C9 C10 H10 119.5 . . ?
C11 C10 H10 119.5 . . ?
O4 C11 C10 118.1(3) . . ?
O4 C11 C6 122.8(3) . . ?
C10 C11 C6 119.1(2) . . ?
C5 O3 H3O 114(2) . . ?
C11 O4 H4O 109(2) . . ?
C8 O5 H5O 112(3) . . ?

loop_
_geom_bond_atom_site_label_1
_geom_bond_atom_site_label_2
_geom_bond_distance
_geom_bond_site_symmetry_2
_geom_bond_publ_flag
C1 N3 1.300(5) . ?
C1 N2 1.315(4) . ?
C1 C2 1.402(5) . ?
C2 C3 1.315(5) . ?
C2 F1 1.331(4) . ?
C3 N1 1.339(4) . ?
C3 H3A 0.9300 . ?
C4 O1 1.242(4) . ?
C4 N2 1.318(4) . ?
C4 N1 1.358(5) . ?
N3 H2N 0.91(4) . ?
N3 H3N 0.84(3) . ?
N1 H1N 0.88(3) . ?
C5 O2 1.222(4) . ?
C5 O3 1.293(4) . ?
C5 C6 1.443(5) . ?
C6 C7 1.386(4) . ?
C6 C11 1.390(5) . ?
C7 C8 1.353(5) . ?
C7 H7 0.9300 . ?
C8 O5 1.349(4) . ?
C8 C9 1.381(5) . ?
C9 C10 1.349(5) . ?
C9 H9 0.9300 . ?
C10 C11 1.377(5) . ?
C10 H10 0.9300 . ?
C11 O4 1.342(4) . ?
O3 H3O 0.930(17) . ?
O4 H4O 0.95(4) . ?
O5 H5O 0.81(4) . ?

loop_
_geom_hbond_atom_site_label_D
_geom_hbond_atom_site_label_H
_geom_hbond_atom_site_label_A
_geom_hbond_distance_DH
_geom_hbond_distance_HA
_geom_hbond_distance_DA
_geom_hbond_angle_DHA
_geom_hbond_site_symmetry_A
_geom_hbond_publ_flag
C3 H3A O4 0.93 2.29 3.176(7) 158.0 3_676 yes
N3 H2N O3 0.91(4) 2.12(4) 2.999(7) 159(3) 2_455 yes
N3 H3N O5 0.84(3) 2.05(3) 2.835(8) 154(3) 1_565 yes
N1 H1N O2 0.88(3) 1.94(3) 2.804(8) 168(2) . yes
C7 H7 N2 0.93 2.56 3.425(8) 154.9 2_445 yes
O3 H3O O1 0.930(17) 1.564(19) 2.483(7) 169(3) . yes
O4 H4O O2 0.95(4) 1.74(4) 2.557(5) 143(3) . yes
O5 H5O O1 0.81(4) 1.97(4) 2.725(6) 153(4) 2_445 yes

loop_
_geom_torsion_atom_site_label_1
_geom_torsion_atom_site_label_2
_geom_torsion_atom_site_label_3
_geom_torsion_atom_site_label_4
_geom_torsion
_geom_torsion_site_symmetry_1
_geom_torsion_site_symmetry_2
_geom_torsion_site_symmetry_3
_geom_torsion_site_symmetry_4
_geom_torsion_publ_flag
N3 C1 C2 C3 -179.5(3) . . . . ?
N2 C1 C2 C3 0.1(4) . . . . ?
N3 C1 C2 F1 0.7(4) . . . . ?
N2 C1 C2 F1 -179.7(2) . . . . ?
F1 C2 C3 N1 -179.6(2) . . . . ?
C1 C2 C3 N1 0.6(4) . . . . ?
N3 C1 N2 C4 178.8(3) . . . . ?
C2 C1 N2 C4 -0.8(4) . . . . ?
O1 C4 N2 C1 -179.2(2) . . . . ?
N1 C4 N2 C1 0.8(4) . . . . ?
C2 C3 N1 C4 -0.6(4) . . . . ?
O1 C4 N1 C3 179.9(2) . . . . ?
N2 C4 N1 C3 -0.2(4) . . . . ?
O2 C5 C6 C7 175.9(2) . . . . ?
O3 C5 C6 C7 -4.9(4) . . . . ?
O2 C5 C6 C11 -3.9(4) . . . . ?
O3 C5 C6 C11 175.4(2) . . . . ?
C11 C6 C7 C8 -0.5(4) . . . . ?
C5 C6 C7 C8 179.7(2) . . . . ?
C6 C7 C8 O5 -179.7(2) . . . . ?
C6 C7 C8 C9 0.3(4) . . . . ?
O5 C8 C9 C10 -179.9(3) . . . . ?
C7 C8 C9 C10 0.1(4) . . . . ?
C8 C9 C10 C11 -0.3(4) . . . . ?
C9 C10 C11 O4 179.4(2) . . . . ?
C9 C10 C11 C6 0.1(4) . . . . ?
C7 C6 C11 O4 -179.0(2) . . . . ?
C5 C6 C11 O4 0.8(4) . . . . ?
C7 C6 C11 C10 0.3(4) . . . . ?
C5 C6 C11 C10 -179.9(2) . . . . ?
